data_1567406
loop_
_publ_author_name
'Crace, Ethan'
'Su, Alexander'
'Karunadasa, Hemamala I.'

_publ_section_title
;
 Reliably obtaining white light from layered halide perovskites at room
 temperature
;
_journal_name_full 'Chemical Science'
_journal_paper_doi 10.1039/D2SC02381D
_journal_year 2022
_chemical_formula_moiety 'Br4 Pb, C9 H13 N3'
_chemical_formula_sum 'C9 H13 Br4 N3 Pb'
_chemical_formula_weight 690.05
_space_group_crystal_system monoclinic
_space_group_IT_number 15
_space_group_name_Hall '-C 2yc'
_space_group_name_H-M_alt 'C 1 2/c 1'
_atom_sites_solution_hydrogens geom
_atom_sites_solution_primary dual
_audit_creation_date 2022-04-27
_audit_creation_method
;
Olex2 1.5
(compiled 2022.04.07 svn.rca3783a0 for OlexSys, GUI svn.r6498)
;
_audit_update_record
;
2022-04-27 deposited with the CCDC.	2022-08-01 downloaded from the CCDC.
;
_cell_angle_alpha 90
_cell_angle_beta 94.1860(10)
_cell_angle_gamma 90
_cell_formula_units_Z 8
_cell_length_a 11.9594(5)
_cell_length_b 30.9963(17)
_cell_length_c 8.6387(5)
_cell_measurement_reflns_used 9994
_cell_measurement_temperature 100
_cell_measurement_theta_max 28.26
_cell_measurement_theta_min 2.63
_cell_volume 3193.8(3)
_computing_cell_refinement 'SAINT V8.38A (Bruker, 2018)'
_computing_data_reduction 'SAINT V8.38A (Bruker, 2018)'
_computing_molecular_graphics 'Olex2 1.5 (Dolomanov et al., 2009)'
_computing_publication_material 'Olex2 1.5 (Dolomanov et al., 2009)'
_computing_structure_refinement 'XL  (Sheldrick, 2008)'
_computing_structure_solution 'ShelXT (Sheldrick, 2015)'
_diffrn_ambient_temperature 100.15
_diffrn_detector 'Bruker Photon II'
_diffrn_detector_area_resol_mean 7.3910
_diffrn_detector_type 'CMOS area detector'
_diffrn_measured_fraction_theta_full 0.999
_diffrn_measured_fraction_theta_max 0.999
_diffrn_measurement_device 'four-circle diffractometer'
_diffrn_measurement_device_type 'D8 Venture'
_diffrn_measurement_method '\w and \f scans'
_diffrn_radiation_collimation 'focusing mirrors'
_diffrn_radiation_monochromator 'mirror optics'
_diffrn_radiation_probe x-ray
_diffrn_radiation_type MoK\a
_diffrn_radiation_wavelength 0.71073
_diffrn_reflns_av_R_equivalents 0.0544
_diffrn_reflns_av_unetI/netI 0.0257
_diffrn_reflns_Laue_measured_fraction_full 0.999
_diffrn_reflns_Laue_measured_fraction_max 0.999
_diffrn_reflns_limit_h_max 15
_diffrn_reflns_limit_h_min -15
_diffrn_reflns_limit_k_max 40
_diffrn_reflns_limit_k_min -40
_diffrn_reflns_limit_l_max 11
_diffrn_reflns_limit_l_min -11
_diffrn_reflns_number 42973
_diffrn_reflns_point_group_measured_fraction_full 0.999
_diffrn_reflns_point_group_measured_fraction_max 0.999
_diffrn_reflns_theta_full 25.242
_diffrn_reflns_theta_max 27.485
_diffrn_reflns_theta_min 2.608
_diffrn_source 'microfocus sealed X-ray tube'
_diffrn_source_current 1.0
_diffrn_source_power 0.05
_diffrn_source_type 'Incoatec I\ms'
_diffrn_source_voltage 50.0
_diffrn_standards_number 0
_exptl_absorpt_coefficient_mu 20.557
_exptl_absorpt_correction_T_max 0.4311
_exptl_absorpt_correction_T_min 0.2491
_exptl_absorpt_correction_type multi-scan
_exptl_absorpt_process_details
;
 'SADABS-2016/2 (Bruker,2016/2) was used for absorption correction. 
  wR2(int) was 0.1144 before and 0.0648 after correction. 
  The Ratio of minimum to maximum transmission is 0.5778. 
  The \l/2 correction factor is Not present.'
;
_exptl_crystal_colour 'clear colourless'
_exptl_crystal_colour_lustre clear
_exptl_crystal_colour_primary colourless
_exptl_crystal_density_diffrn 2.870
_exptl_crystal_description plate
_exptl_crystal_F_000 2480
_exptl_crystal_preparation
;
 'Crystals were prepared by dissolving the precursors in concentrated HBr
  at 100C and cooling the solution to room temperature at 2C/hr.'
;
_exptl_crystal_recrystallization_method
"'Large colorless rectangular plates appear after cooling.   Small needles also appear after a few days.   These needles are not always observed and are a non-perovskite phase.'"
_exptl_crystal_size_max 0.165
_exptl_crystal_size_mid 0.065
_exptl_crystal_size_min 0.015
_refine_diff_density_max 2.854
_refine_diff_density_min -4.020
_refine_diff_density_rms 0.328
_refine_ls_extinction_coef 0.00010(2)
_refine_ls_extinction_expression Fc^*^=kFc[1+0.001xFc^2^\l^3^/sin(2\q)]^-1/4^
_refine_ls_extinction_method 'SHELXL-2018/3 (Sheldrick 2018)'
_refine_ls_goodness_of_fit_ref 1.247
_refine_ls_hydrogen_treatment constr
_refine_ls_matrix_type full
_refine_ls_number_parameters 191
_refine_ls_number_reflns 3677
_refine_ls_number_restraints 218
_refine_ls_restrained_S_all 1.213
_refine_ls_R_factor_all 0.0681
_refine_ls_R_factor_gt 0.0634
_refine_ls_shift/su_max 0.000
_refine_ls_shift/su_mean 0.000
_refine_ls_structure_factor_coef Fsqd
_refine_ls_weighting_details 'w=1/[\s^2^(Fo^2^)+312.8122P] where P=(Fo^2^+2Fc^2^)/3'
_refine_ls_weighting_scheme calc
_refine_ls_wR_factor_gt 0.1433
_refine_ls_wR_factor_ref 0.1454
_reflns_Friedel_coverage 0.000
_reflns_number_gt 3389
_reflns_number_total 3677
_reflns_threshold_expression 'I > 2\s(I)'
_cod_data_source_file d2sc02381d2.cif
_cod_data_source_block sad1_a
_cod_database_code 1567406
_shelx_shelxl_version_number 2018/3
_shelx_space_group_comment
;
The symmetry employed for this shelxl refinement is uniquely defined
by the following loop, which should always be used as a source of
symmetry information in preference to the above space-group names.
They are only intended as comments.
;
_olex2_refinement_description
;
1. Restrained distances
 C9-C8 \\sim C10-C8
 with sigma of 0.02
 C10-C8 \\sim C11-C8
 with sigma of 0.02
 C9-C8 \\sim C11-C8
 with sigma of 0.02
 N3-C9 \\sim N5-C10
 with sigma of 0.02
 N4-C11 \\sim N3-C9
 with sigma of 0.02
 N5-C10 \\sim N4-C11
 with sigma of 0.02
 N5-C10 \\sim N3-C9
 with sigma of 0.02
2. Rigid bond restraints
 N2, N1, C2, C3, C6, C4, C7, C1, C8, C5, N5, C10, N3, C9, N4, C11
 with sigma for 1-2 distances of 0.01 and sigma for 1-3 distances of 0.01
3. Uiso/Uaniso restraints and constraints
N2 \\sim N1 \\sim C2 \\sim C3 \\sim C6 \\sim C4 \\sim C7 \\sim C1 \\sim C8
\\sim C5 \\sim N5 \\sim C10 \\sim N3 \\sim C9 \\sim N4 \\sim C11: within 2A
with sigma of 0.04 and sigma for terminal atoms of 0.08 within 2A
Uanis(N4) = Uanis(N5) = Uanis(N3)
Uanis(C10) = Uanis(C9) = Uanis(C11)
4. Others
 Sof(Br3)=1-FVAR(1)
 Sof(Br2)=FVAR(1)
 Sof(Br6)=1-FVAR(2)
 Sof(Br5)=FVAR(2)
 Fixed Sof: H8AB(0.3333) H8AA(0.3333) H8BD(0.3333) H8BC(0.3333) H8CF(0.3333)
 H8CE(0.3333) N5(0.3333) H5B(0.3333) H5C(0.3333) H5A(0.3333) C10(0.3333)
 H10B(0.3333) H10A(0.3333) N3(0.3333) H3B(0.3333) H3C(0.3333) H3A(0.3333)
 C9(0.3333) H9A(0.3333) H9B(0.3333) N4(0.3333) H4C(0.3333) H4A(0.3333)
 H4B(0.3333) C11(0.3333) H11B(0.3333) H11A(0.3333)
5.a Secondary CH2 refined with riding coordinates:
 C8(H8AB,H8AA), C8(H8BD,H8BC), C8(H8CF,H8CE), C10(H10B,H10A), C9(H9A,H9B),
 C11(H11B,H11A)
5.b Aromatic/amide H refined with riding coordinates:
 N2(H2), N1(H1), C2(H2A), C3(H3), C4(H4), C5(H5)
5.c Idealised Me refined as rotating group:
 N5(H5B,H5C,H5A), N3(H3B,H3C,H3A), N4(H4C,H4A,H4B)
;
_olex2_exptl_crystal_mounting_method
;
 'Crystals were seperated from the mother liquor using paratone oil. 
  The crystal used for diffaction was placed on a kapton loop using 
  paratone to adhere it to the loop.'
;
_olex2_submission_special_instructions 'No special instructions were received'

loop_
_space_group_symop_operation_xyz
'x, y, z'
'-x, y, -z+1/2'
'x+1/2, y+1/2, z'
'-x+1/2, y+1/2, -z+1/2'
'-x, -y, -z'
'x, -y, z-1/2'
'-x+1/2, -y+1/2, -z'
'x+1/2, -y+1/2, z-1/2'

loop_
_atom_site_label
_atom_site_type_symbol
_atom_site_fract_x
_atom_site_fract_y
_atom_site_fract_z
_atom_site_U_iso_or_equiv
_atom_site_adp_type
_atom_site_occupancy
_atom_site_site_symmetry_order
_atom_site_calc_flag
_atom_site_refinement_flags_posn
_atom_site_refinement_flags_adp
_atom_site_refinement_flags_occupancy
_atom_site_disorder_assembly
_atom_site_disorder_group
Pb1 Pb 0.500000 0.67104(2) 0.750000 0.0251(2) Uani 1 2 d S T P . .
Pb2 Pb 1.000000 0.68530(3) 0.750000 0.0309(2) Uani 1 2 d S T P . .
Br1 Br 0.45683(13) 0.60690(5) 0.5198(2) 0.0396(4) Uani 1 1 d . . . . .
Br4 Br 0.99395(16) 0.62506(6) 0.4948(2) 0.0484(5) Uani 1 1 d . . . . .
Br2 Br 0.7492(2) 0.6722(2) 0.7372(5) 0.0366(15) Uani 0.471(12) 1 d . . P A 1
Br5 Br 0.9468(11) 0.7521(3) 1.0062(11) 0.022(3) Uani 0.30(3) 1 d . . P A 1
Br6 Br 0.9990(12) 0.75778(11) 0.9935(4) 0.052(2) Uani 0.70(3) 1 d . . P A 2
Br3 Br 0.7473(2) 0.6977(2) 0.7032(5) 0.0355(15) Uani 0.529(12) 1 d . . P A 2
N2 N 0.3303(11) 0.5719(5) 0.1585(16) 0.041(3) Uani 1 1 d . U . . .
H2 H 0.387245 0.575430 0.100765 0.049 Uiso 1 1 calc R U . . .
N1 N 0.1928(13) 0.5862(5) 0.2988(18) 0.049(4) Uani 1 1 d . U . . .
H1 H 0.144672 0.600759 0.350605 0.058 Uiso 1 1 calc R U . . .
C2 C 0.1355(15) 0.5100(6) 0.353(2) 0.048(4) Uani 1 1 d . U . . .
H2A H 0.075911 0.516495 0.416387 0.058 Uiso 1 1 calc R U . . .
C3 C 0.1657(16) 0.4680(6) 0.320(2) 0.053(4) Uani 1 1 d . U . . .
H3 H 0.122162 0.444906 0.356038 0.063 Uiso 1 1 calc R U . . .
C6 C 0.2869(15) 0.5327(6) 0.202(2) 0.044(3) Uani 1 1 d . U . . .
C4 C 0.2554(18) 0.4585(7) 0.237(3) 0.059(4) Uani 1 1 d . U . . .
H4 H 0.273934 0.429079 0.220686 0.070 Uiso 1 1 calc R U . . .
C7 C 0.2712(13) 0.6036(6) 0.219(2) 0.040(3) Uani 1 1 d . U . . .
C1 C 0.1972(11) 0.5412(6) 0.2894(19) 0.036(3) Uani 1 1 d . U . . .
C8 C 0.2918(18) 0.6499(6) 0.190(2) 0.057(4) Uani 1 1 d D U . . .
H8AB H 0.256054 0.657162 0.086498 0.069 Uiso 0.3333 1 calc R U P B 1
H8AA H 0.373550 0.653887 0.185272 0.069 Uiso 0.3333 1 calc R U P B 1
H8BD H 0.262433 0.657806 0.083875 0.069 Uiso 0.3333 1 calc R U P C 2
H8BC H 0.373255 0.655919 0.200435 0.069 Uiso 0.3333 1 calc R U P C 2
H8CF H 0.292026 0.654531 0.076858 0.069 Uiso 0.3333 1 calc R U P D 3
H8CE H 0.367255 0.657414 0.237067 0.069 Uiso 0.3333 1 calc R U P D 3
C5 C 0.3215(16) 0.4911(6) 0.175(2) 0.054(4) Uani 1 1 d . U . . .
H5 H 0.384795 0.484865 0.118041 0.065 Uiso 1 1 calc R U . . .
N5 N 0.241(3) 0.7214(11) 0.231(4) 0.031(4) Uani 0.3333 1 d D U P E 1
H5B H 0.211693 0.717554 0.131845 0.037 Uiso 0.3333 1 calc R U P E 1
H5C H 0.309082 0.734310 0.230543 0.037 Uiso 0.3333 1 calc R U P E 1
H5A H 0.193930 0.738494 0.282838 0.037 Uiso 0.3333 1 calc R U P E 1
C10 C 0.252(6) 0.6821(13) 0.304(4) 0.036(5) Uani 0.3333 1 d D U P E 1
H10B H 0.179131 0.672846 0.340534 0.043 Uiso 0.3333 1 calc R U P E 1
H10A H 0.306905 0.684237 0.395429 0.043 Uiso 0.3333 1 calc R U P E 1
N3 N 0.144(3) 0.6993(12) 0.245(4) 0.031(4) Uani 0.3333 1 d D U P E 2
H3B H 0.095965 0.681642 0.188263 0.037 Uiso 0.3333 1 calc R U P E 2
H3C H 0.168968 0.720330 0.182953 0.037 Uiso 0.3333 1 calc R U P E 2
H3A H 0.107605 0.711498 0.323068 0.037 Uiso 0.3333 1 calc R U P E 2
C9 C 0.233(5) 0.6756(17) 0.307(4) 0.036(5) Uani 0.3333 1 d D U P E 2
H9A H 0.206675 0.655689 0.386206 0.043 Uiso 0.3333 1 calc R U P E 2
H9B H 0.288218 0.695521 0.360903 0.043 Uiso 0.3333 1 calc R U P E 2
N4 N 0.228(3) 0.6943(12) 0.404(4) 0.031(4) Uani 0.3333 1 d D U P E 3
H4C H 0.292168 0.710384 0.411114 0.037 Uiso 0.3333 1 calc R U P E 3
H4A H 0.237006 0.671126 0.468382 0.037 Uiso 0.3333 1 calc R U P E 3
H4B H 0.169838 0.710615 0.431346 0.037 Uiso 0.3333 1 calc R U P E 3
C11 C 0.208(4) 0.6802(15) 0.254(5) 0.036(5) Uani 0.3333 1 d D U P E 3
H11B H 0.201164 0.705855 0.185213 0.043 Uiso 0.3333 1 calc R U P E 3
H11A H 0.133606 0.665650 0.245719 0.043 Uiso 0.3333 1 calc R U P E 3

loop_
_atom_site_aniso_label
_atom_site_aniso_U_11
_atom_site_aniso_U_22
_atom_site_aniso_U_33
_atom_site_aniso_U_23
_atom_site_aniso_U_13
_atom_site_aniso_U_12
Pb1 0.0115(3) 0.0165(3) 0.0476(5) 0.000 0.0054(3) 0.000
Pb2 0.0094(3) 0.0506(5) 0.0326(4) 0.000 0.0010(3) 0.000
Br1 0.0338(8) 0.0245(7) 0.0595(10) -0.0034(7) -0.0022(7) -0.0065(6)
Br4 0.0567(11) 0.0549(11) 0.0364(8) 0.0031(7) 0.0227(8) 0.0254(8)
Br2 0.0127(13) 0.025(3) 0.073(3) -0.0160(19) 0.0055(13) 0.0019(12)
Br5 0.013(5) 0.018(3) 0.033(3) -0.003(2) -0.006(2) 0.003(2)
Br6 0.074(6) 0.0240(13) 0.0616(19) 0.0036(11) 0.019(2) 0.0007(18)
Br3 0.0097(11) 0.030(3) 0.067(2) -0.0224(19) 0.0012(11) 0.0000(11)
N2 0.031(6) 0.055(6) 0.036(7) -0.018(6) 0.005(5) 0.006(6)
N1 0.055(8) 0.044(6) 0.050(8) 0.015(6) 0.025(6) 0.029(6)
C2 0.036(8) 0.049(7) 0.058(10) 0.010(7) -0.006(7) 0.011(6)
C3 0.047(8) 0.049(7) 0.057(10) 0.001(8) -0.028(7) 0.011(7)
C6 0.044(8) 0.050(6) 0.037(8) -0.008(7) -0.001(6) 0.015(6)
C4 0.061(10) 0.043(8) 0.067(12) -0.028(8) -0.024(8) 0.007(7)
C7 0.031(7) 0.049(5) 0.041(8) 0.004(6) 0.007(6) 0.019(6)
C1 0.012(5) 0.049(6) 0.044(8) 0.001(6) -0.015(5) 0.009(5)
C8 0.061(10) 0.053(6) 0.062(10) 0.018(7) 0.030(9) 0.022(7)
C5 0.039(8) 0.055(7) 0.065(11) -0.033(8) -0.013(7) 0.010(6)
N5 0.020(8) 0.029(8) 0.040(9) 0.011(7) -0.014(7) -0.001(6)
C10 0.037(12) 0.040(7) 0.030(9) 0.020(7) -0.001(8) 0.017(8)
N3 0.020(8) 0.029(8) 0.040(9) 0.011(7) -0.014(7) -0.001(6)
C9 0.037(12) 0.040(7) 0.030(9) 0.020(7) -0.001(8) 0.017(8)
N4 0.020(8) 0.029(8) 0.040(9) 0.011(7) -0.014(7) -0.001(6)
C11 0.037(12) 0.040(7) 0.030(9) 0.020(7) -0.001(8) 0.017(8)

loop_
_atom_type_symbol
_atom_type_description
_atom_type_scat_dispersion_real
_atom_type_scat_dispersion_imag
_atom_type_scat_source
C C 0.0033 0.0016 'International Tables Vol C Tables 4.2.6.8 and 6.1.1.4'
H H 0.0000 0.0000 'International Tables Vol C Tables 4.2.6.8 and 6.1.1.4'
Br Br -0.2901 2.4595 'International Tables Vol C Tables 4.2.6.8 and 6.1.1.4'
N N 0.0061 0.0033 'International Tables Vol C Tables 4.2.6.8 and 6.1.1.4'
Pb Pb -3.3944 10.1111 'International Tables Vol C Tables 4.2.6.8 and 6.1.1.4'

loop_
_geom_angle_atom_site_label_1
_geom_angle_atom_site_label_2
_geom_angle_atom_site_label_3
_geom_angle
_geom_angle_site_symmetry_1
_geom_angle_site_symmetry_3
_geom_angle_publ_flag
Br1 Pb1 Br1 90.85(7) 2_656 . ?
Br1 Pb1 Br2 96.52(9) . . ?
Br1 Pb1 Br2 84.46(14) . 2_656 ?
Br1 Pb1 Br2 84.46(14) 2_656 . ?
Br1 Pb1 Br2 96.52(10) 2_656 2_656 ?
Br1 Pb1 Br5 92.45(19) 2_656 7_667 ?
Br1 Pb1 Br5 176.3(3) 2_656 8_465 ?
Br1 Pb1 Br5 92.45(19) . 8_465 ?
Br1 Pb1 Br5 176.3(3) . 7_667 ?
Br1 Pb1 Br6 169.7(3) . 7_667 ?
Br1 Pb1 Br6 90.38(7) . 8_465 ?
Br1 Pb1 Br6 169.7(3) 2_656 8_465 ?
Br1 Pb1 Br6 90.38(7) 2_656 7_667 ?
Br1 Pb1 Br3 98.67(12) . 2_656 ?
Br1 Pb1 Br3 102.74(7) . . ?
Br1 Pb1 Br3 102.73(7) 2_656 2_656 ?
Br1 Pb1 Br3 98.67(12) 2_656 . ?
Br2 Pb1 Br2 178.6(3) . 2_656 ?
Br2 Pb1 Br5 82.2(3) . 7_667 ?
Br2 Pb1 Br5 82.2(3) 2_656 8_465 ?
Br2 Pb1 Br5 96.7(3) 2_656 7_667 ?
Br2 Pb1 Br5 96.7(3) . 8_465 ?
Br2 Pb1 Br6 85.3(3) . 8_465 ?
Br2 Pb1 Br6 93.8(3) 2_656 8_465 ?
Br2 Pb1 Br6 93.8(3) . 7_667 ?
Br2 Pb1 Br6 85.3(3) 2_656 7_667 ?
Br2 Pb1 Br3 15.64(8) 2_656 2_656 ?
Br2 Pb1 Br3 163.1(2) . 2_656 ?
Br5 Pb1 Br5 84.3(4) 7_667 8_465 ?
Br3 Pb1 Br3 149.3(2) 2_656 . ?
Br4 Pb2 Br4 99.36(8) 2_756 . ?
Br4 Pb2 Br2 84.87(13) 2_756 . ?
Br4 Pb2 Br2 84.87(13) . 2_756 ?
Br4 Pb2 Br2 85.16(9) 2_756 2_756 ?
Br4 Pb2 Br2 85.16(9) . . ?
Br4 Pb2 Br5 83.3(2) . 2_756 ?
Br4 Pb2 Br5 166.7(2) . . ?
Br4 Pb2 Br5 166.7(2) 2_756 2_756 ?
Br4 Pb2 Br5 83.3(2) 2_756 . ?
Br4 Pb2 Br6 87.21(7) 2_756 . ?
Br4 Pb2 Br6 87.21(7) . 2_756 ?
Br4 Pb2 Br6 173.25(9) . . ?
Br4 Pb2 Br6 173.25(9) 2_756 2_756 ?
Br4 Pb2 Br3 98.77(13) . 2_756 ?
Br4 Pb2 Br3 98.77(13) 2_756 . ?
Br4 Pb2 Br3 90.63(8) . . ?
Br4 Pb2 Br3 90.63(8) 2_756 2_756 ?
Br2 Pb2 Br2 164.6(3) 2_756 . ?
Br2 Pb2 Br5 108.4(2) . 2_756 ?
Br2 Pb2 Br5 108.4(2) 2_756 . ?
Br2 Pb2 Br5 82.1(3) 2_756 2_756 ?
Br2 Pb2 Br5 82.1(3) . . ?
Br2 Pb2 Br6 97.3(3) . 2_756 ?
Br2 Pb2 Br6 94.0(3) 2_756 2_756 ?
Br2 Pb2 Br3 174.47(11) . 2_756 ?
Br2 Pb2 Br3 15.97(8) 2_756 2_756 ?
Br5 Pb2 Br5 97.1(5) . 2_756 ?
Br3 Pb2 Br6 82.5(3) 2_756 . ?
Br3 Pb2 Br6 86.9(3) . . ?
Br3 Pb2 Br3 165.5(2) . 2_756 ?
Pb1 Br2 Pb2 171.8(2) . . ?
Pb2 Br5 Pb1 156.0(5) . 7_667 ?
Pb2 Br6 Pb1 177.96(14) . 7_667 ?
Pb2 Br3 Pb1 152.8(2) . . ?
C6 N2 H2 125.7 . . ?
C7 N2 H2 125.7 . . ?
C7 N2 C6 108.6(14) . . ?
C7 N1 H1 124.9 . . ?
C7 N1 C1 110.3(14) . . ?
C1 N1 H1 124.9 . . ?
C3 C2 H2A 122.4 . . ?
C1 C2 H2A 122.4 . . ?
C1 C2 C3 115.3(19) . . ?
C2 C3 H3 118.7 . . ?
C4 C3 C2 123(2) . . ?
C4 C3 H3 118.7 . . ?
C1 C6 N2 107.6(15) . . ?
C5 C6 N2 130.6(18) . . ?
C5 C6 C1 121.8(19) . . ?
C3 C4 H4 119.1 . . ?
C3 C4 C5 121.9(18) . . ?
C5 C4 H4 119.1 . . ?
N2 C7 C8 123.2(16) . . ?
N1 C7 N2 108.6(16) . . ?
N1 C7 C8 128.1(15) . . ?
C2 C1 N1 131.5(16) . . ?
C2 C1 C6 123.6(17) . . ?
C6 C1 N1 104.8(15) . . ?
C7 C8 H8AB 107.8 . . ?
C7 C8 H8AA 107.8 . . ?
C7 C8 H8BD 110.1 . . ?
C7 C8 H8BC 110.1 . . ?
C7 C8 H8CF 108.6 . . ?
C7 C8 H8CE 108.6 . . ?
C7 C8 C10 118(2) . . ?
C7 C8 C9 108(3) . . ?
C7 C8 C11 115(3) . . ?
H8AB C8 H8AA 107.1 . . ?
H8BD C8 H8BC 108.4 . . ?
H8CF C8 H8CE 107.5 . . ?
C10 C8 H8AB 107.8 . . ?
C10 C8 H8AA 107.8 . . ?
C9 C8 H8BD 110.1 . . ?
C9 C8 H8BC 110.1 . . ?
C11 C8 H8CF 108.6 . . ?
C11 C8 H8CE 108.6 . . ?
C6 C5 C4 114.8(18) . . ?
C6 C5 H5 122.6 . . ?
C4 C5 H5 122.6 . . ?
H5B N5 H5C 109.5 . . ?
H5B N5 H5A 109.5 . . ?
H5C N5 H5A 109.5 . . ?
C10 N5 H5B 109.5 . . ?
C10 N5 H5C 109.5 . . ?
C10 N5 H5A 109.5 . . ?
C8 C10 H10B 110.0 . . ?
C8 C10 H10A 110.0 . . ?
N5 C10 C8 108(3) . . ?
N5 C10 H10B 110.0 . . ?
N5 C10 H10A 110.0 . . ?
H10B C10 H10A 108.4 . . ?
H3B N3 H3C 109.5 . . ?
H3B N3 H3A 109.5 . . ?
H3C N3 H3A 109.5 . . ?
C9 N3 H3B 109.5 . . ?
C9 N3 H3C 109.5 . . ?
C9 N3 H3A 109.5 . . ?
C8 C9 H9A 108.7 . . ?
C8 C9 H9B 108.7 . . ?
N3 C9 C8 114(3) . . ?
N3 C9 H9A 108.7 . . ?
N3 C9 H9B 108.7 . . ?
H9A C9 H9B 107.6 . . ?
H4C N4 H4A 109.5 . . ?
H4C N4 H4B 109.5 . . ?
H4A N4 H4B 109.5 . . ?
C11 N4 H4C 109.5 . . ?
C11 N4 H4A 109.5 . . ?
C11 N4 H4B 109.5 . . ?
C8 C11 H11B 108.0 . . ?
C8 C11 H11A 108.0 . . ?
N4 C11 C8 117(3) . . ?
N4 C11 H11B 108.0 . . ?
N4 C11 H11A 108.0 . . ?
H11B C11 H11A 107.2 . . ?

loop_
_geom_bond_atom_site_label_1
_geom_bond_atom_site_label_2
_geom_bond_distance
_geom_bond_site_symmetry_2
_geom_bond_publ_flag
Pb1 Br1 2.8325(17) 2_656 ?
Pb1 Br1 2.8326(17) . ?
Pb1 Br2 2.991(3) 2_656 ?
Pb1 Br2 2.991(3) . ?
Pb1 Br5 3.212(6) 7_667 ?
Pb1 Br5 3.212(6) 8_465 ?
Pb1 Br6 3.126(4) 7_667 ?
Pb1 Br6 3.126(4) 8_465 ?
Pb1 Br3 3.125(3) . ?
Pb1 Br3 3.125(3) 2_656 ?
Pb2 Br4 2.8859(19) . ?
Pb2 Br4 2.8858(19) 2_756 ?
Pb2 Br2 3.021(3) . ?
Pb2 Br2 3.021(3) 2_756 ?
Pb2 Br5 3.130(7) . ?
Pb2 Br5 3.130(7) 2_756 ?
Pb2 Br6 3.078(4) . ?
Pb2 Br6 3.078(4) 2_756 ?
Pb2 Br3 3.044(3) . ?
Pb2 Br3 3.044(3) 2_756 ?
N2 H2 0.8800 . ?
N2 C6 1.38(2) . ?
N2 C7 1.34(2) . ?
N1 H1 0.8800 . ?
N1 C7 1.32(2) . ?
N1 C1 1.40(2) . ?
C2 H2A 0.9500 . ?
C2 C3 1.39(3) . ?
C2 C1 1.36(3) . ?
C3 H3 0.9500 . ?
C3 C4 1.36(3) . ?
C6 C1 1.38(2) . ?
C6 C5 1.38(2) . ?
C4 H4 0.9500 . ?
C4 C5 1.42(3) . ?
C7 C8 1.48(3) . ?
C8 H8AB 0.9900 . ?
C8 H8AA 0.9900 . ?
C8 H8BD 0.9900 . ?
C8 H8BC 0.9900 . ?
C8 H8CF 0.9900 . ?
C8 H8CE 0.9900 . ?
C8 C10 1.50(3) . ?
C8 C9 1.50(3) . ?
C8 C11 1.51(3) . ?
C5 H5 0.9500 . ?
N5 H5B 0.9100 . ?
N5 H5C 0.9100 . ?
N5 H5A 0.9100 . ?
N5 C10 1.38(3) . ?
C10 H10B 0.9900 . ?
C10 H10A 0.9900 . ?
N3 H3B 0.9100 . ?
N3 H3C 0.9100 . ?
N3 H3A 0.9100 . ?
N3 C9 1.37(3) . ?
C9 H9A 0.9900 . ?
C9 H9B 0.9900 . ?
N4 H4C 0.9100 . ?
N4 H4A 0.9100 . ?
N4 H4B 0.9100 . ?
N4 C11 1.38(3) . ?
C11 H11B 0.9900 . ?
C11 H11A 0.9900 . ?

loop_
_geom_torsion_atom_site_label_1
_geom_torsion_atom_site_label_2
_geom_torsion_atom_site_label_3
_geom_torsion_atom_site_label_4
_geom_torsion
_geom_torsion_site_symmetry_1
_geom_torsion_site_symmetry_2
_geom_torsion_site_symmetry_3
_geom_torsion_site_symmetry_4
_geom_torsion_publ_flag
N2 C6 C1 N1 -1.9(18) . . . . ?
N2 C6 C1 C2 -179.1(15) . . . . ?
N2 C6 C5 C4 -179.6(18) . . . . ?
N2 C7 C8 C10 -158(3) . . . . ?
N2 C7 C8 C9 -165(2) . . . . ?
N2 C7 C8 C11 173(2) . . . . ?
N1 C7 C8 C10 24(4) . . . . ?
N1 C7 C8 C9 18(3) . . . . ?
N1 C7 C8 C11 -4(3) . . . . ?
C2 C3 C4 C5 -2(3) . . . . ?
C3 C2 C1 N1 -178.9(17) . . . . ?
C3 C2 C1 C6 -3(3) . . . . ?
C3 C4 C5 C6 -1(3) . . . . ?
C6 N2 C7 N1 0(2) . . . . ?
C6 N2 C7 C8 -177.5(18) . . . . ?
C7 N2 C6 C1 1.1(19) . . . . ?
C7 N2 C6 C5 -177.1(19) . . . . ?
C7 N1 C1 C2 179.0(17) . . . . ?
C7 N1 C1 C6 2(2) . . . . ?
C7 C8 C10 N5 -158(4) . . . . ?
C7 C8 C9 N3 -112(5) . . . . ?
C7 C8 C11 N4 88(5) . . . . ?
C1 N1 C7 N2 -1(2) . . . . ?
C1 N1 C7 C8 176.1(18) . . . . ?
C1 C2 C3 C4 4(3) . . . . ?
C1 C6 C5 C4 2(3) . . . . ?
C5 C6 C1 N1 176.5(17) . . . . ?
C5 C6 C1 C2 -1(3) . . . . ?
